data_2007998
loop_
_publ_author_name
'Stomberg, Rolf'
'Li, Shiming'
'Lundquist, Knut'
'Albinsson, Bo'

_publ_section_title
;
 Investigation of Three Stilbene Derivatives by X-ray Crystallography
 and NMR Spectroscopy
;
_journal_issue 12
_journal_name_full 'Acta Crystallographica Section C'
_journal_page_first 1929
_journal_page_last 1934
_journal_paper_doi 10.1107/S0108270198008877
_journal_volume 54
_journal_year 1998
_chemical_formula_moiety 'C19 H20 O5'
_chemical_formula_sum 'C19 H20 O5'
_chemical_formula_weight 328.35
_chemical_melting_point 374.5(5)
_chemical_name_systematic
;
(E)-2-Acetoxy-3,3',4'-trimethoxystilbene
;
_space_group_IT_number 2
_symmetry_cell_setting triclinic
_symmetry_space_group_name_Hall '-P 1'
_symmetry_space_group_name_H-M 'P -1'
_audit_creation_method SHELXL
_cell_angle_alpha 97.641(7)
_cell_angle_beta 113.547(7)
_cell_angle_gamma 77.483(7)
_cell_formula_units_Z 4
_cell_length_a 12.4168(7)
_cell_length_b 12.9562(7)
_cell_length_c 12.2833(7)
_cell_measurement_reflns_used 20
_cell_measurement_temperature 293(2)
_cell_measurement_theta_max 23.5
_cell_measurement_theta_min 21.8
_cell_volume 1766.1(2)
_computing_cell_refinement TEXSAN
_computing_data_collection 'TEXSAN (Molecular Structure Corporation, 1995)'
_computing_data_reduction TEXSAN
_computing_molecular_graphics XP
_computing_publication_material SHELXL93
_computing_structure_refinement SHELXL93
_computing_structure_solution SHELXS86
_diffrn_ambient_temperature 293(2)
_diffrn_measurement_device 'Syntex P2~1~'
_diffrn_measurement_method \w--2\q
_diffrn_radiation_monochromator graphite
_diffrn_radiation_source 'fine-focus sealed tube'
_diffrn_radiation_type CuK\a
_diffrn_radiation_wavelength 1.54178
_diffrn_reflns_av_R_equivalents 0.0469
_diffrn_reflns_av_sigmaI/netI 0.0512
_diffrn_reflns_limit_h_max 14
_diffrn_reflns_limit_h_min 0
_diffrn_reflns_limit_k_max 14
_diffrn_reflns_limit_k_min -14
_diffrn_reflns_limit_l_max 12
_diffrn_reflns_limit_l_min -14
_diffrn_reflns_number 6924
_diffrn_reflns_theta_max 62.55
_diffrn_reflns_theta_min 3.50
_diffrn_standards_decay_% 0
_diffrn_standards_interval_count 150
_diffrn_standards_number 3
_exptl_absorpt_coefficient_mu 0.734
_exptl_absorpt_correction_T_max 0.832
_exptl_absorpt_correction_T_min 0.607
_exptl_absorpt_correction_type 'psi-scan (North et al., 1968)'
_exptl_crystal_colour colourless
_exptl_crystal_density_diffrn 1.235
_exptl_crystal_density_meas ?
_exptl_crystal_description 'fragment of prism'
_exptl_crystal_F_000 696
_exptl_crystal_size_max 0.68
_exptl_crystal_size_mid 0.43
_exptl_crystal_size_min 0.25
_refine_diff_density_max 0.315
_refine_diff_density_min -0.143
_refine_ls_extinction_coef 0.0102(6)
_refine_ls_extinction_method SHELXL93
_refine_ls_goodness_of_fit_all 1.033
_refine_ls_goodness_of_fit_obs 1.112
_refine_ls_hydrogen_treatment 'H atoms riding'
_refine_ls_matrix_type full
_refine_ls_number_parameters 421
_refine_ls_number_reflns 5633
_refine_ls_number_restraints 0
_refine_ls_restrained_S_all 1.035
_refine_ls_restrained_S_obs 1.112
_refine_ls_R_factor_all 0.0806
_refine_ls_R_factor_obs 0.0472
_refine_ls_shift/esd_max -0.043
_refine_ls_shift/esd_mean 0.001
_refine_ls_structure_factor_coef Fsqd
_refine_ls_weighting_details 'w = 1/[\s^2^(Fo^2^)+(0.0610P)^2^+0.4466P] where P=(Fo^2^+2Fc^2^)/3'
_refine_ls_weighting_scheme calc
_refine_ls_wR_factor_all 0.1534
_refine_ls_wR_factor_obs 0.1299
_reflns_number_observed 3632
_reflns_number_total 5635
_reflns_observed_criterion >2sigma(I)
_cod_data_source_file os1025.cif
_cod_data_source_block 2btric
_cod_depositor_comments
;
The following automatic conversions were performed:
'_symmetry_cell_setting' value 'Triclinic' changed to 'triclinic'
according to '/home/saulius/struct/CIF-dictionaries/cif_core.dic'
dictionary named 'cif_core.dic' version 2.4.1 from 2010-06-29.

Automatic conversion script
Id: cif_fix_enum 1527 2010-12-29 10:47:43Z saulius 

The following automatic conversions were performed:

'_chemical_melting_point' value '374--375 K' was changed to
'374.5(5)' - the average value was taken and precision was estimated.

Automatic conversion script
Id: cif_fix_values 1646 2011-03-28 12:23:43Z adriana 

The following automatic conversions were performed:

'_chemical_melting_point' value '374--375 K' was changed to
'374.5(5)' - the average value was taken and precision was
estimated.

'_symmetry_cell_setting' value 'Triclinic' changed to
'triclinic' according to
/home/saulius/struct/CIF-dictionaries/cif_core.dic dictionary named
'cif_core.dic' version 2.4.1 from 2010-06-29.

Automatic conversion script
Id: cif_fix_values 1715 2011-07-08 13:25:40Z adriana 

The following automatic conversions were performed:

'_exptl_crystal_density_meas' value 'not measured' was changed to '?'
- the value is perceived as not measured.

Automatic conversion script
Id: cif_fix_values 3008 2015-01-20 13:52:24Z robertas 

The following automatic conversions were performed:

'_refine_ls_weighting_scheme' value 'calc w =
1/[\s^2^(Fo^2^)+(0.0610P)^2^+0.4466P] where P=(Fo^2^+2Fc^2^)/3' was
changed to 'calc'. New tag '_refine_ls_weighting_details' was
created. The value of the new tag was set to 'w =
1/[\s^2^(Fo^2^)+(0.0610P)^2^+0.4466P] where P=(Fo^2^+2Fc^2^)/3'.

Automatic conversion script
Id: cif_fix_values 3143 2015-03-26 13:38:13Z robertas 
;
_cod_original_cell_volume 1766.1(3)
_cod_database_code 2007998

loop_
_symmetry_equiv_pos_as_xyz
'x, y, z'
'-x, -y, -z'

loop_
_atom_site_aniso_label
_atom_site_aniso_U_11
_atom_site_aniso_U_22
_atom_site_aniso_U_33
_atom_site_aniso_U_12
_atom_site_aniso_U_13
_atom_site_aniso_U_23
C1A 0.070(2) 0.0648(15) 0.0653(15) -0.0162(12) 0.0304(13) 0.0036(12)
C2A 0.067(2) 0.0663(15) 0.069(2) -0.0228(12) 0.0246(12) -0.0011(12)
C3A 0.074(2) 0.0588(14) 0.068(2) -0.0164(12) 0.0256(13) 0.0025(12)
C4A 0.078(2) 0.069(2) 0.068(2) -0.0261(14) 0.0254(13) 0.0019(12)
C5A 0.074(2) 0.082(2) 0.075(2) -0.0319(15) 0.0220(14) -0.0006(14)
C6A 0.064(2) 0.084(2) 0.078(2) -0.0167(14) 0.0251(13) 0.0039(14)
C7A 0.065(2) 0.069(2) 0.077(2) -0.0101(13) 0.0318(13) 0.0012(13)
C8A 0.068(2) 0.0626(14) 0.073(2) -0.0104(12) 0.0380(13) -0.0010(12)
C9A 0.075(2) 0.089(2) 0.150(3) -0.011(2) 0.028(2) -0.028(2)
C10A 0.117(3) 0.090(2) 0.092(2) -0.053(2) 0.016(2) -0.011(2)
C11A 0.0685(15) 0.0638(14) 0.0659(15) -0.0104(12) 0.0363(12) 0.0034(11)
C12A 0.071(2) 0.0634(14) 0.0635(14) -0.0101(12) 0.0369(12) -0.0035(11)
C13A 0.083(2) 0.074(2) 0.070(2) -0.0233(14) 0.0393(14) -0.0108(13)
C14A 0.100(2) 0.064(2) 0.082(2) -0.0057(15) 0.049(2) -0.0074(13)
C15A 0.081(2) 0.079(2) 0.096(2) 0.0004(15) 0.052(2) 0.001(2)
C16A 0.073(2) 0.071(2) 0.093(2) -0.0104(13) 0.045(2) -0.0017(14)
C17A 0.067(2) 0.095(2) 0.080(2) -0.0213(15) 0.023(2) -0.010(2)
C18A 0.067(2) 0.165(4) 0.134(3) -0.020(2) 0.039(2) -0.006(3)
C19A 0.122(3) 0.110(3) 0.128(3) -0.039(2) 0.035(2) -0.051(2)
O1A 0.0771(12) 0.0656(11) 0.109(2) -0.0168(9) 0.0307(11) -0.0141(10)
O2A 0.0969(14) 0.0709(12) 0.0954(14) -0.0339(11) 0.0247(11) -0.0155(10)
O3A 0.0677(11) 0.0786(11) 0.0729(11) -0.0158(9) 0.0396(9) -0.0130(9)
O4A 0.100(2) 0.141(2) 0.0785(15) -0.0191(14) 0.0326(13) 0.0063(14)
O5A 0.104(2) 0.0882(14) 0.109(2) -0.0394(12) 0.0556(13) -0.0380(12)
C1B 0.0563(14) 0.0573(14) 0.082(2) -0.0079(11) 0.0312(13) 0.0005(12)
C2B 0.0578(14) 0.071(2) 0.0638(15) -0.0203(12) 0.0233(11) -0.0082(12)
C3B 0.0650(14) 0.0601(14) 0.0644(15) -0.0242(11) 0.0264(12) -0.0049(11)
C4B 0.0630(14) 0.074(2) 0.0604(15) -0.0262(12) 0.0260(12) -0.0079(12)
C5B 0.065(2) 0.087(2) 0.064(2) -0.0136(14) 0.0243(13) 0.0034(14)
C6B 0.067(2) 0.076(2) 0.072(2) -0.0034(13) 0.0256(13) 0.0116(14)
C7B 0.068(2) 0.067(2) 0.076(2) -0.0030(12) 0.0255(14) 0.0100(13)
C8B 0.069(2) 0.068(2) 0.070(2) -0.0095(12) 0.0246(13) 0.0034(13)
C9B 0.159(3) 0.082(2) 0.066(2) -0.048(2) 0.016(2) 0.007(2)
C10B 0.167(4) 0.118(3) 0.062(2) -0.055(3) 0.025(2) -0.023(2)
C11B 0.070(2) 0.0588(14) 0.078(2) -0.0105(12) 0.0264(13) 0.0031(13)
C12B 0.0660(15) 0.0528(13) 0.078(2) -0.0149(11) 0.0297(13) -0.0011(12)
C13B 0.085(2) 0.0571(15) 0.082(2) -0.0159(13) 0.0326(15) -0.0054(13)
C14B 0.115(2) 0.056(2) 0.104(3) -0.018(2) 0.043(2) -0.003(2)
C15B 0.132(3) 0.066(2) 0.110(3) -0.018(2) 0.044(2) 0.019(2)
C16B 0.118(3) 0.074(2) 0.080(2) -0.020(2) 0.034(2) 0.002(2)
C17B 0.067(2) 0.0591(14) 0.0616(14) -0.0158(12) 0.0287(12) -0.0126(11)
C18B 0.108(2) 0.088(2) 0.080(2) -0.006(2) 0.051(2) 0.014(2)
C19B 0.168(4) 0.094(2) 0.107(3) -0.058(3) 0.051(3) -0.042(2)
O1B 0.1130(15) 0.0680(11) 0.0587(10) -0.0386(10) 0.0233(10) -0.0050(8)
O2B 0.1070(14) 0.0790(12) 0.0616(11) -0.0418(11) 0.0284(10) -0.0162(9)
O3B 0.0659(11) 0.0559(9) 0.0797(11) -0.0176(8) 0.0311(9) -0.0006(8)
O4B 0.0672(11) 0.0846(13) 0.0918(14) -0.0252(10) 0.0280(10) 0.0035(10)
O5B 0.140(2) 0.0662(12) 0.0868(15) -0.0319(12) 0.0469(13) -0.0170(10)

loop_
_atom_site_label
_atom_site_fract_x
_atom_site_fract_y
_atom_site_fract_z
_atom_site_U_iso_or_equiv
_atom_site_thermal_displace_type
_atom_site_calc_flag
_atom_site_refinement_flags
_atom_site_occupancy
_atom_site_disorder_group
_atom_site_type_symbol
C1A 1.4056(2) 0.0710(2) -0.1515(2) 0.0647(6) Uani d . 1 . C
C2A 1.2995(2) 0.1397(2) -0.1570(2) 0.0663(6) Uani d . 1 . C
H2A 1.2265(2) 0.1189(2) -0.2018(2) 0.080 Uiso calc R 1 . H
C3A 1.3018(2) 0.2378(2) -0.0970(2) 0.0667(6) Uani d . 1 . C
C4A 1.4118(2) 0.2691(2) -0.0297(2) 0.0701(7) Uani d . 1 . C
C5A 1.5154(3) 0.2026(2) -0.0242(3) 0.0768(7) Uani d . 1 . C
H5A 1.5885(3) 0.2236(2) 0.0200(3) 0.092 Uiso calc R 1 . H
C6A 1.5123(2) 0.1042(2) -0.0841(3) 0.0754(7) Uani d . 1 . C
H6A 1.5836(2) 0.0596(2) -0.0787(3) 0.090 Uiso calc R 1 . H
C7A 1.4074(2) -0.0338(2) -0.2133(2) 0.0696(7) Uani d . 1 . C
H7A 1.4829(2) -0.0735(2) -0.2011(2) 0.084 Uiso calc R 1 . H
C8A 1.3176(2) -0.0793(2) -0.2833(2) 0.0651(6) Uani d . 1 . C
H8A 1.2413(2) -0.0416(2) -0.2955(2) 0.078 Uiso calc R 1 . H
C9A 1.0907(3) 0.2790(3) -0.1489(4) 0.1130(13) Uani d . 1 . C
H9A1 1.0712(13) 0.264(2) -0.2326(6) 0.170 Uiso calc R 1 . H
H9A2 1.0314(5) 0.3355(10) -0.137(3) 0.170 Uiso calc R 1 . H
H9A3 1.0928(9) 0.2171(15) -0.113(2) 0.170 Uiso calc R 1 . H
C10A 1.5155(3) 0.4002(3) 0.0993(3) 0.1032(11) Uani d . 1 . C
H10A 1.5604(12) 0.3508(13) 0.1604(16) 0.155 Uiso calc R 1 . H
H10B 1.4998(3) 0.4693(10) 0.135(2) 0.155 Uiso calc R 1 . H
H10C 1.5605(12) 0.403(2) 0.0521(6) 0.155 Uiso calc R 1 . H
C11A 1.3264(2) -0.1852(2) -0.3449(2) 0.0629(6) Uani d . 1 . C
C12A 1.2275(2) -0.2332(2) -0.3975(2) 0.0632(6) Uani d . 1 . C
C13A 1.2325(3) -0.3344(2) -0.4533(2) 0.0726(7) Uani d . 1 . C
C14A 1.3382(3) -0.3870(2) -0.4602(3) 0.0796(8) Uani d . 1 . C
H14A 1.3431(3) -0.4542(2) -0.4976(3) 0.096 Uiso calc R 1 . H
C15A 1.4371(3) -0.3391(2) -0.4111(3) 0.0821(8) Uani d . 1 . C
H15A 1.5087(3) -0.3743(2) -0.4163(3) 0.099 Uiso calc R 1 . H
C16A 1.4319(3) -0.2404(2) -0.3545(3) 0.0762(7) Uani d . 1 . C
H16A 1.5001(3) -0.2099(2) -0.3221(3) 0.091 Uiso calc R 1 . H
C17A 1.0271(3) -0.1495(3) -0.4939(3) 0.0824(8) Uani d . 1 . C
C18A 0.9124(3) -0.1233(4) -0.4786(4) 0.1237(14) Uani d . 1 . C
H18A 0.9001(15) -0.0508(9) -0.450(3) 0.186 Uiso calc R 1 . H
H18B 0.9135(12) -0.1686(19) -0.422(2) 0.186 Uiso calc R 1 . H
H18C 0.8487(4) -0.134(3) -0.5536(7) 0.186 Uiso calc R 1 . H
C19A 1.11764(8) -0.46249(6) -0.57259(7) 0.1269(15) Uani d . 1 . C
H19A 1.03670(10) -0.47411(8) -0.60436(10) 0.190 Uiso calc R 1 . H
H19B 1.16958(14) -0.52211(6) -0.52855(8) 0.190 Uiso calc R 1 . H
H19C 1.14029(9) -0.45403(7) -0.63657(9) 0.190 Uiso calc R 1 . H
O1A 1.20384(9) 0.30991(7) -0.09667(9) 0.0869(6) Uani d R 1 . O
O2A 1.40570(7) 0.36768(8) 0.02588(11) 0.0906(6) Uani d R 1 . O
O3A 1.11848(8) -0.18443(6) -0.38985(8) 0.0703(5) Uani d R 1 . O
O4A 1.04383(8) -0.14050(6) -0.57994(7) 0.1071(7) Uani d R 1 . O
O5A 1.12689(8) -0.37117(6) -0.49737(7) 0.0964(7) Uani d R 1 . O
C1B 0.68164(9) -0.03914(8) -0.38816(10) 0.0644(6) Uani d R 1 . C
C2B 0.72304(11) -0.12908(8) -0.31950(11) 0.0639(6) Uani d R 1 . C
H2B 0.75985(12) -0.12133(8) -0.23719(11) 0.077 Uiso calc R 1 . H
C3B 0.7094(2) -0.2286(2) -0.3735(2) 0.0614(6) Uani d . 1 . C
C4B 0.6538(2) -0.2388(2) -0.4984(2) 0.0638(6) Uani d . 1 . C
C5B 0.6122(2) -0.1509(2) -0.5635(2) 0.0722(7) Uani d . 1 . C
H5B 0.5741(2) -0.1577(2) -0.6457(2) 0.087 Uiso calc R 1 . H
C6B 0.6261(2) -0.0522(2) -0.5086(2) 0.0728(7) Uani d . 1 . C
H6B 0.5970(2) 0.0068(2) -0.5545(2) 0.087 Uiso calc R 1 . H
C7B 0.6971(2) 0.0677(2) -0.3360(3) 0.0720(7) Uani d . 1 . C
H7B 0.6692(2) 0.1215(2) -0.3890(3) 0.086 Uiso calc R 1 . H
C8B 0.7453(2) 0.0959(2) -0.2239(2) 0.0702(7) Uani d . 1 . C
H8B 0.7743(2) 0.0425(2) -0.1702(2) 0.084 Uiso calc R 1 . H
C9B 0.8009(4) -0.3132(3) -0.1902(3) 0.1066(12) Uani d . 1 . C
H9B1 0.8700(15) -0.281(2) -0.1663(3) 0.160 Uiso calc R 1 . H
H9B2 0.824(3) -0.3827(3) -0.1601(3) 0.160 Uiso calc R 1 . H
H9B3 0.7449(9) -0.271(2) -0.1591(3) 0.160 Uiso calc R 1 . H
C10B 0.6040(4) -0.3540(3) -0.6721(3) 0.1194(13) Uani d . 1 . C
H10D 0.5232(11) -0.317(2) -0.7066(3) 0.179 Uiso calc R 1 . H
H10E 0.607(3) -0.4280(4) -0.6949(3) 0.179 Uiso calc R 1 . H
H10F 0.6536(19) -0.326(3) -0.6999(4) 0.179 Uiso calc R 1 . H
C11B 0.7583(2) 0.2058(2) -0.1734(2) 0.0696(7) Uani d . 1 . C
C12B 0.7941(2) 0.2254(2) -0.0515(2) 0.0646(6) Uani d . 1 . C
C13B 0.8026(3) 0.3269(2) 0.0025(3) 0.0749(7) Uani d . 1 . C
C14B 0.7764(3) 0.4111(2) -0.0666(3) 0.0916(9) Uani d . 1 . C
H14B 0.7814(3) 0.4793(2) -0.0324(3) 0.110 Uiso calc R 1 . H
C15B 0.7424(4) 0.3923(3) -0.1882(3) 0.1021(11) Uani d . 1 . C
H15B 0.7250(4) 0.4486(3) -0.2357(3) 0.122 Uiso calc R 1 . H
C16B 0.7336(3) 0.2919(2) -0.2406(3) 0.0915(9) Uani d . 1 . C
H16B 0.7108(3) 0.2819(2) -0.3226(3) 0.110 Uiso calc R 1 . H
C17B 0.9307(2) 0.0995(2) 0.0803(2) 0.0621(6) Uani d . 1 . C
C18B 0.9379(3) 0.0171(2) 0.1576(3) 0.0883(9) Uani d . 1 . C
H18D 0.8782(14) -0.0255(12) 0.1145(8) 0.132 Uiso calc R 1 . H
H18E 0.925(2) 0.0505(2) 0.2269(11) 0.132 Uiso calc R 1 . H
H18F 1.0156(8) -0.0270(12) 0.1814(18) 0.132 Uiso calc R 1 . H
C19B 0.8478(4) 0.4314(3) 0.1845(4) 0.1225(14) Uani d . 1 . C
H19D 0.874(3) 0.4230(5) 0.2681(5) 0.184 Uiso calc R 1 . H
H19E 0.7723(8) 0.4787(9) 0.157(2) 0.184 Uiso calc R 1 . H
H19F 0.906(2) 0.4600(13) 0.170(3) 0.184 Uiso calc R 1 . H
O1B 0.7467(2) -0.32100(14) -0.3165(2) 0.0801(6) Uani d . 1 . O
O2B 0.6459(2) -0.3399(2) -0.5457(2) 0.0816(6) Uani d . 1 . O
O3B 0.81545(15) 0.14242(12) 0.0205(2) 0.0654(4) Uani d . 1 . O
O4B 1.0120(2) 0.1245(2) 0.0686(2) 0.0802(5) Uani d . 1 . O
O5B 0.8355(2) 0.3315(2) 0.1223(2) 0.0966(7) Uani d . 1 . O

loop_
_atom_type_symbol
_atom_type_description
_atom_type_scat_dispersion_real
_atom_type_scat_dispersion_imag
_atom_type_scat_source
C C 0.0181 0.0091 'International Tables Vol C Tables 4.2.6.8 and 6.1.1.4'
H H 0.0000 0.0000 'International Tables Vol C Tables 4.2.6.8 and 6.1.1.4'
O O 0.0492 0.0322 'International Tables Vol C Tables 4.2.6.8 and 6.1.1.4'

loop_
_geom_angle_atom_site_label_1
_geom_angle_atom_site_label_2
_geom_angle_atom_site_label_3
_geom_angle
_geom_angle_publ_flag
C6A C1A C2A 118.0(2) ?
C6A C1A C7A 119.2(2) ?
C2A C1A C7A 122.9(2) yes
C3A C2A C1A 121.0(2) ?
O1A C3A C2A 125.4(2) yes
O1A C3A C4A 115.2(2) ?
C2A C3A C4A 119.4(3) ?
C5A C4A O2A 124.7(2) yes
C5A C4A C3A 119.8(2) ?
O2A C4A C3A 115.5(2) ?
C4A C5A C6A 120.4(3) ?
C1A C6A C5A 121.4(3) ?
C8A C7A C1A 129.1(2) yes
C7A C8A C11A 126.0(2) yes
C12A C11A C16A 116.8(2) ?
C12A C11A C8A 120.4(2) yes
C16A C11A C8A 122.7(2) ?
C11A C12A O3A 120.7(2) yes
C11A C12A C13A 122.4(2) ?
O3A C12A C13A 116.9(2) ?
O5A C13A C14A 126.2(2) yes
O5A C13A C12A 114.6(2) ?
C14A C13A C12A 119.3(3) ?
C13A C14A C15A 119.1(3) ?
C16A C15A C14A 121.3(3) ?
C15A C16A C11A 121.1(3) ?
O4A C17A O3A 122.3(2) yes
O4A C17A C18A 127.1(3) yes
O3A C17A C18A 110.5(3) yes
C3A O1A C9A 118.6(2) ?
C4A O2A C10A 117.1(2) ?
C17A O3A C12A 116.8(2) ?
C13A O5A C19A 118.39(11) ?
C6B C1B C2B 118.67(13) ?
C6B C1B C7B 118.4(2) ?
C2B C1B C7B 122.88(12) yes
C3B C2B C1B 120.57(12) ?
O1B C3B C2B 125.7(2) yes
O1B C3B C4B 115.4(2) ?
C2B C3B C4B 118.9(2) ?
C5B C4B O2B 124.5(2) yes
C5B C4B C3B 119.9(2) ?
O2B C4B C3B 115.6(2) ?
C4B C5B C6B 120.6(3) ?
C1B C6B C5B 121.4(2) ?
C8B C7B C1B 127.2(2) yes
C7B C8B C11B 126.0(3) yes
C16B C11B C12B 116.7(2) ?
C16B C11B C8B 124.4(3) ?
C12B C11B C8B 118.8(2) yes
C11B C12B O3B 119.4(2) yes
C11B C12B C13B 122.5(2) ?
O3B C12B C13B 118.0(2) ?
O5B C13B C14B 126.2(3) yes
O5B C13B C12B 114.3(2) ?
C14B C13B C12B 119.5(3) ?
C13B C14B C15B 118.5(3) ?
C16B C15B C14B 121.6(3) ?
C15B C16B C11B 121.2(3) ?
O4B C17B O3B 123.4(2) yes
O4B C17B C18B 126.8(3) yes
O3B C17B C18B 109.9(2) yes
C3B O1B C9B 116.8(2) ?
C4B O2B C10B 116.7(2) ?
C17B O3B C12B 116.7(2) ?
C13B O5B C19B 118.1(3) ?

loop_
_geom_bond_atom_site_label_1
_geom_bond_atom_site_label_2
_geom_bond_site_symmetry_2
_geom_bond_distance
_geom_bond_publ_flag
C1A C6A . 1.379(4) ?
C1A C2A . 1.404(4) ?
C1A C7A . 1.464(4) yes
C2A C3A . 1.382(3) ?
C3A O1A . 1.365(3) yes
C3A C4A . 1.401(4) ?
C4A C5A . 1.367(4) ?
C4A O2A . 1.367(3) yes
C5A C6A . 1.385(4) ?
C7A C8A . 1.310(4) yes
C8A C11A . 1.480(3) yes
C9A O1A . 1.414(3) yes
C10A O2A . 1.420(3) yes
C11A C12A . 1.379(4) ?
C11A C16A . 1.392(4) ?
C12A O3A . 1.398(3) yes
C12A C13A . 1.399(4) ?
C13A O5A . 1.369(3) yes
C13A C14A . 1.371(4) ?
C14A C15A . 1.376(4) ?
C15A C16A . 1.374(4) ?
C17A O4A . 1.180(3) yes
C17A O3A . 1.378(3) yes
C17A C18A . 1.472(5) yes
C19A O5A . 1.396(4) yes
C1B C6B . 1.364(3) ?
C1B C2B . 1.41 ?
C1B C7B . 1.465(3) yes
C2B C3B . 1.381(2) ?
C3B O1B . 1.364(3) yes
C3B C4B . 1.410(3) ?
C4B C5B . 1.364(4) ?
C4B O2B . 1.368(3) yes
C5B C6B . 1.375(4) ?
C7B C8B . 1.300(4) yes
C8B C11B . 1.491(4) yes
C9B O1B . 1.422(3) yes
C10B O2B . 1.427(4) yes
C11B C16B . 1.384(4) ?
C11B C12B . 1.385(4) ?
C12B O3B . 1.396(3) yes
C12B C13B . 1.398(4) ?
C13B O5B . 1.358(3) yes
C13B C14B . 1.374(4) ?
C14B C15B . 1.383(5) ?
C15B C16B . 1.378(4) ?
C17B O4B . 1.189(3) yes
C17B O3B . 1.349(3) yes
C17B C18B . 1.488(4) yes
C19B O5B . 1.419(4) yes

loop_
_geom_torsion_atom_site_label_1
_geom_torsion_atom_site_label_2
_geom_torsion_atom_site_label_3
_geom_torsion_atom_site_label_4
_geom_torsion
_geom_torsion_publ_flag
C6A C1A C2A C3A 0.2(4) ?
C7A C1A C2A C3A 179.8(2) ?
C1A C2A C3A O1A -179.9(2) ?
C1A C2A C3A C4A 0.1(4) ?
O1A C3A C4A C5A -180.0(2) ?
C2A C3A C4A C5A 0.1(4) ?
O1A C3A C4A O2A -0.6(3) ?
C2A C3A C4A O2A 179.5(2) ?
O2A C4A C5A C6A -179.8(2) ?
C3A C4A C5A C6A -0.4(4) ?
C2A C1A C6A C5A -0.6(4) ?
C7A C1A C6A C5A 179.8(3) ?
C4A C5A C6A C1A 0.7(4) ?
C6A C1A C7A C8A -178.2(3) ?
C2A C1A C7A C8A 2.2(4) yes
C1A C7A C8A C11A 178.7(2) yes
C7A C8A C11A C12A 167.4(3) ?
C7A C8A C11A C16A -13.5(4) yes
C16A C11A C12A O3A 178.6(2) ?
C8A C11A C12A O3A -2.3(4) ?
C16A C11A C12A C13A 2.9(4) ?
C8A C11A C12A C13A -178.0(2) ?
C11A C12A C13A O5A 178.0(2) ?
O3A C12A C13A O5A 2.2(3) ?
C11A C12A C13A C14A -2.3(4) ?
O3A C12A C13A C14A -178.2(2) ?
O5A C13A C14A C15A -179.9(3) ?
C12A C13A C14A C15A 0.5(4) ?
C13A C14A C15A C16A 0.7(5) ?
C14A C15A C16A C11A 0.0(5) ?
C12A C11A C16A C15A -1.7(4) ?
C8A C11A C16A C15A 179.2(3) ?
C2A C3A O1A C9A 8.3(4) ?
C4A C3A O1A C9A -171.6(3) ?
C5A C4A O2A C10A -3.4(4) ?
C3A C4A O2A C10A 177.2(2) ?
O4A C17A O3A C12A -15.1(4) ?
C18A C17A O3A C12A 166.8(3) ?
C11A C12A O3A C17A 112.0(3) yes
C13A C12A O3A C17A -72.1(3) ?
C14A C13A O5A C19A -10.9(3) ?
C12A C13A O5A C19A 168.7(2) ?
C6B C1B C2B C3B 1.1(2) ?
C7B C1B C2B C3B -178.0(2) ?
C1B C2B C3B O1B 179.4(2) ?
C1B C2B C3B C4B 0.3(3) ?
O1B C3B C4B C5B 179.3(2) ?
C2B C3B C4B C5B -1.5(3) ?
O1B C3B C4B O2B -0.6(3) ?
C2B C3B C4B O2B 178.5(2) ?
O2B C4B C5B C6B -178.7(2) ?
C3B C4B C5B C6B 1.4(4) ?
C2B C1B C6B C5B -1.3(3) ?
C7B C1B C6B C5B 177.9(2) ?
C4B C5B C6B C1B 0.1(4) ?
C6B C1B C7B C8B 178.5(3) ?
C2B C1B C7B C8B -2.3(3) yes
C1B C7B C8B C11B -179.2(2) yes
C7B C8B C11B C16B -8.3(5) yes
C7B C8B C11B C12B 169.8(3) ?
C16B C11B C12B O3B 177.4(2) ?
C8B C11B C12B O3B -0.9(4) ?
C16B C11B C12B C13B 1.6(4) ?
C8B C11B C12B C13B -176.7(2) ?
C11B C12B C13B O5B 178.0(3) ?
O3B C12B C13B O5B 2.1(4) ?
C11B C12B C13B C14B -0.9(4) ?
O3B C12B C13B C14B -176.8(3) ?
O5B C13B C14B C15B -178.9(3) ?
C12B C13B C14B C15B -0.1(5) ?
C13B C14B C15B C16B 0.5(6) ?
C14B C15B C16B C11B 0.2(6) ?
C12B C11B C16B C15B -1.2(5) ?
C8B C11B C16B C15B 176.9(3) ?
C2B C3B O1B C9B 2.1(4) ?
C4B C3B O1B C9B -178.8(3) ?
C5B C4B O2B C10B 7.8(4) ?
C3B C4B O2B C10B -172.3(3) ?
O4B C17B O3B C12B -4.7(3) ?
C18B C17B O3B C12B 176.7(2) ?
C11B C12B O3B C17B 102.2(3) yes
C13B C12B O3B C17B -81.8(3) ?
C14B C13B O5B C19B -1.9(5) ?
C12B C13B O5B C19B 179.2(3) ?

loop_
_cod_related_entry_id
_cod_related_entry_database
_cod_related_entry_code
1 ChemSpider 21183281
